data_2231465
loop_
_publ_author_name
'Messai, Amel'
'Benali-Cherif, Rim'
'Jeanneau, Erwann'
'Benali-Cherif, Nourredine'

_publ_section_title
;
 <i>trans</i>-Diaquabis(<small>DL</small>-valinato-\k^2^<i>N</i>,<i>O</i>)nickel(II)
;
_journal_coeditor_code DS2128
_journal_issue 9
_journal_name_full 'Acta Crystallographica Section E'
_journal_page_first m1204
_journal_paper_doi 10.1107/S1600536811031072
_journal_volume 67
_journal_year 2011
_chemical_formula_iupac '[Ni (C5 H9 N O2)2 (H2 O)2]'
_chemical_formula_moiety 'C10 H22 N2 Ni O6'
_chemical_formula_sum 'C10 H22 N2 Ni O6'
_chemical_formula_weight 325.01
_chemical_name_systematic
;
<i>trans</i>-Diaquabis(DL-valinato-\k^2^<i>N</i>,<i>O</i>)nickel(II)
;
_space_group_IT_number 15
_symmetry_cell_setting monoclinic
_symmetry_space_group_name_Hall '-C 2yc'
_symmetry_space_group_name_H-M 'C 1 2/c 1'
_atom_sites_solution_hydrogens geom
_atom_sites_solution_primary direct
_atom_sites_solution_secondary difmap
_cell_angle_alpha 90.00
_cell_angle_beta 90.442(3)
_cell_angle_gamma 90.00
_cell_formula_units_Z 4
_cell_length_a 24.8881(2)
_cell_length_b 5.8701(3)
_cell_length_c 10.0789(2)
_cell_measurement_reflns_used 1960
_cell_measurement_temperature 293(2)
_cell_measurement_theta_max 29.1
_cell_measurement_theta_min 3.3
_cell_volume 1472.44(8)
_computing_cell_refinement 'DENZO and SCALEPACK (Otwinowski & Minor, 1997)'
_computing_data_collection 'KappaCCD Server Software (Nonius, 1998)'
_computing_data_reduction 'DENZO and SCALEPACK (Otwinowski & Minor, 1997)'
_computing_molecular_graphics 'ORTEP-3 (Farrugia, 1997) and PLATON (Spek, 2009)'
_computing_publication_material 'WinGX (Farrugia, 1999)'
_computing_structure_refinement 'SHELXL97 (Sheldrick, 2008)'
_computing_structure_solution 'SIR2004 (Burla <i>et al.</i>, 2005)'
_diffrn_ambient_temperature 293(2)
_diffrn_measured_fraction_theta_full 0.993
_diffrn_measured_fraction_theta_max 0.993
_diffrn_measurement_device_type 'Nonius Mach3 KappaCCD'
_diffrn_measurement_method '\f  and \w'
_diffrn_radiation_monochromator graphite
_diffrn_radiation_source 'fine-focus sealed tube'
_diffrn_radiation_type MoK\a
_diffrn_radiation_wavelength 0.71073
_diffrn_reflns_av_R_equivalents 0.0230
_diffrn_reflns_av_sigmaI/netI 0.0377
_diffrn_reflns_limit_h_max 16
_diffrn_reflns_limit_h_min -31
_diffrn_reflns_limit_k_max 7
_diffrn_reflns_limit_k_min -4
_diffrn_reflns_limit_l_max 10
_diffrn_reflns_limit_l_min -13
_diffrn_reflns_number 2024
_diffrn_reflns_theta_full 29.15
_diffrn_reflns_theta_max 29.15
_diffrn_reflns_theta_min 3.27
_diffrn_standards_interval_count 0
_diffrn_standards_interval_time 0
_diffrn_standards_number 0
_exptl_absorpt_coefficient_mu 1.340
_exptl_absorpt_correction_type none
_exptl_crystal_colour blue
_exptl_crystal_density_diffrn 1.466
_exptl_crystal_density_method 'not measured'
_exptl_crystal_description Placket
_exptl_crystal_F_000 688
_exptl_crystal_size_max 0.20
_exptl_crystal_size_mid 0.15
_exptl_crystal_size_min 0.10
_refine_diff_density_max 0.480
_refine_diff_density_min -1.260
_refine_ls_extinction_method none
_refine_ls_goodness_of_fit_ref 1.026
_refine_ls_hydrogen_treatment noref
_refine_ls_matrix_type full
_refine_ls_number_parameters 94
_refine_ls_number_reflns 1960
_refine_ls_number_restraints 1
_refine_ls_restrained_S_all 1.025
_refine_ls_R_factor_all 0.0662
_refine_ls_R_factor_gt 0.0531
_refine_ls_shift/su_max 0.000
_refine_ls_shift/su_mean 0.000
_refine_ls_structure_factor_coef Fsqd
_refine_ls_weighting_details 'calc w=1/[\s^2^(Fo^2^)+(0.1031P)^2^+0.0000P] where P=(Fo^2^+2Fc^2^)/3'
_refine_ls_weighting_scheme calc
_refine_ls_wR_factor_gt 0.1449
_refine_ls_wR_factor_ref 0.1507
_reflns_number_gt 1053
_reflns_number_total 1960
_reflns_threshold_expression I>2\s(I)
_cod_data_source_file ds2128.cif
_cod_data_source_block I
_cod_original_sg_symbol_H-M 'C 2/c'
_cod_database_code 2231465
_cod_database_fobs_code 2231465

loop_
_symmetry_equiv_pos_as_xyz
'x, y, z'
'-x, y, -z+1/2'
'x+1/2, y+1/2, z'
'-x+1/2, y+1/2, -z+1/2'
'-x, -y, -z'
'x, -y, z-1/2'
'-x+1/2, -y+1/2, -z'
'x+1/2, -y+1/2, z-1/2'

loop_
_atom_site_type_symbol
_atom_site_label
_atom_site_fract_x
_atom_site_fract_y
_atom_site_fract_z
_atom_site_U_iso_or_equiv
_atom_site_adp_type
_atom_site_calc_flag
_atom_site_refinement_flags
_atom_site_occupancy
_atom_site_symmetry_multiplicity
Ni Ni1 0.2500 0.2500 0.5000 0.0306(3) Uani d S 1 2
O O1 0.21580(12) 0.5058(5) 0.6033(3) 0.0482(7) Uani d . 1 1
O O1W 0.26506(15) 0.4700(6) 0.3410(3) 0.0706(11) Uani d . 1 1
H H1W 0.2466 0.4915 0.2588 0.106 Uiso d R 1 1
H H2W 0.2902 0.5473 0.3818 0.106 Uiso d R 1 1
O O2 0.14621(18) 0.7348(5) 0.6067(4) 0.0693(12) Uani d . 1 1
N N1 0.17065(13) 0.2015(6) 0.4376(3) 0.0363(8) Uani d . 1 1
H H1N 0.1516 0.0810 0.4722 0.044 Uiso d R 1 1
C C1 0.16898(19) 0.5618(7) 0.5671(4) 0.0452(10) Uani d . 1 1
C C2 0.13961(16) 0.4099(7) 0.4637(4) 0.0417(9) Uani d . 1 1
H H2 0.1387 0.4962 0.3805 0.050 Uiso calc R 1 1
C C3 0.08064(17) 0.3674(8) 0.5024(4) 0.0482(10) Uani d . 1 1
H H3 0.0632 0.5162 0.5115 0.058 Uiso calc R 1 1
C C4 0.0511(2) 0.2376(9) 0.3929(6) 0.0711(17) Uani d . 1 1
H H4A 0.0135 0.2290 0.4137 0.107 Uiso calc R 1 1
H H4B 0.0656 0.0865 0.3861 0.107 Uiso calc R 1 1
H H4C 0.0555 0.3157 0.3100 0.107 Uiso calc R 1 1
C C5 0.0749(2) 0.2437(8) 0.6330(5) 0.0662(15) Uani d . 1 1
H H5A 0.0899 0.0936 0.6255 0.099 Uiso calc R 1 1
H H5B 0.0376 0.2325 0.6551 0.099 Uiso calc R 1 1
H H5C 0.0936 0.3264 0.7013 0.099 Uiso calc R 1 1

loop_
_atom_site_aniso_label
_atom_site_aniso_U_11
_atom_site_aniso_U_22
_atom_site_aniso_U_33
_atom_site_aniso_U_12
_atom_site_aniso_U_13
_atom_site_aniso_U_23
Ni1 0.0303(4) 0.0399(4) 0.0215(3) -0.0096(3) -0.0074(2) 0.0002(3)
O1 0.0422(16) 0.0578(18) 0.0444(15) -0.0082(14) -0.0154(13) -0.0173(14)
O1W 0.095(3) 0.079(2) 0.0377(15) -0.053(2) -0.0269(16) 0.0222(16)
O2 0.080(3) 0.0384(18) 0.089(3) 0.0107(16) -0.022(2) -0.0196(16)
N1 0.0307(17) 0.0426(19) 0.0356(16) -0.0079(13) -0.0048(13) -0.0087(13)
C1 0.058(3) 0.037(2) 0.041(2) -0.010(2) -0.0073(19) -0.0010(17)
C2 0.041(2) 0.045(2) 0.0385(19) -0.0071(18) -0.0112(17) 0.0018(17)
C3 0.037(2) 0.045(2) 0.063(3) 0.0036(18) -0.004(2) -0.006(2)
C4 0.044(3) 0.099(5) 0.070(4) -0.015(3) -0.018(3) -0.005(3)
C5 0.066(3) 0.074(4) 0.058(3) -0.013(2) 0.018(3) -0.013(2)

loop_
_atom_type_symbol
_atom_type_description
_atom_type_scat_dispersion_real
_atom_type_scat_dispersion_imag
_atom_type_scat_source
C C 0.0033 0.0016 'International Tables Vol C Tables 4.2.6.8 and 6.1.1.4'
H H 0.0000 0.0000 'International Tables Vol C Tables 4.2.6.8 and 6.1.1.4'
N N 0.0061 0.0033 'International Tables Vol C Tables 4.2.6.8 and 6.1.1.4'
O O 0.0106 0.0060 'International Tables Vol C Tables 4.2.6.8 and 6.1.1.4'
Cl Cl 0.1484 0.1585 'International Tables Vol C Tables 4.2.6.8 and 6.1.1.4'
Ni Ni 0.3393 1.1124 'International Tables Vol C Tables 4.2.6.8 and 6.1.1.4'
Ho Ho -0.2175 4.6783 'International Tables Vol C Tables 4.2.6.8 and 6.1.1.4'

loop_
_geom_angle_atom_site_label_1
_geom_angle_atom_site_label_2
_geom_angle_atom_site_label_3
_geom_angle_site_symmetry_1
_geom_angle_site_symmetry_3
_geom_angle
O1 Ni1 O1 . 7_556 180.00(13)
O1 Ni1 N1 . . 81.68(11)
O1 Ni1 N1 7_556 . 98.32(11)
O1 Ni1 N1 . 7_556 98.32(11)
O1 Ni1 N1 7_556 7_556 81.68(11)
N1 Ni1 N1 . 7_556 180.00(6)
O1 Ni1 O1W . 7_556 89.15(15)
O1 Ni1 O1W 7_556 7_556 90.85(15)
N1 Ni1 O1W . 7_556 88.38(13)
N1 Ni1 O1W 7_556 7_556 91.62(13)
O1 Ni1 O1W . . 90.85(15)
O1 Ni1 O1W 7_556 . 89.15(15)
N1 Ni1 O1W . . 91.62(13)
N1 Ni1 O1W 7_556 . 88.38(13)
O1W Ni1 O1W 7_556 . 180.0
C1 O1 Ni1 . . 115.9(2)
Ni1 O1W H1W . . 131.2
Ni1 O1W H2W . . 95.2
H1W O1W H2W . . 132.9
C2 N1 Ni1 . . 109.2(2)
C2 N1 H1N . . 107.4
Ni1 N1 H1N . . 118.6
O2 C1 O1 . . 123.2(4)
O2 C1 C2 . . 118.5(4)
O1 C1 C2 . . 118.3(4)
N1 C2 C3 . . 114.4(3)
N1 C2 C1 . . 110.7(3)
C3 C2 C1 . . 111.6(4)
N1 C2 H2 . . 106.6
C3 C2 H2 . . 106.6
C1 C2 H2 . . 106.6
C5 C3 C4 . . 110.0(4)
C5 C3 C2 . . 113.2(4)
C4 C3 C2 . . 110.7(4)
C5 C3 H3 . . 107.6
C4 C3 H3 . . 107.6
C2 C3 H3 . . 107.6
C3 C4 H4A . . 109.5
C3 C4 H4B . . 109.5
H4A C4 H4B . . 109.5
C3 C4 H4C . . 109.5
H4A C4 H4C . . 109.5
H4B C4 H4C . . 109.5
C3 C5 H5A . . 109.5
C3 C5 H5B . . 109.5
H5A C5 H5B . . 109.5
C3 C5 H5C . . 109.5
H5A C5 H5C . . 109.5
H5B C5 H5C . . 109.5

loop_
_geom_bond_atom_site_label_1
_geom_bond_atom_site_label_2
_geom_bond_site_symmetry_2
_geom_bond_distance
Ni1 O1 . 2.019(3)
Ni1 O1 7_556 2.019(3)
Ni1 N1 . 2.087(3)
Ni1 N1 7_556 2.087(3)
Ni1 O1W 7_556 2.095(3)
Ni1 O1W . 2.095(3)
O1 C1 . 1.262(5)
O1W H1W . 0.9519
O1W H2W . 0.8736
O2 C1 . 1.231(5)
N1 C2 . 1.472(5)
N1 H1N . 0.9209
C1 C2 . 1.550(5)
C2 C3 . 1.542(6)
C2 H2 . 0.9800
C3 C5 . 1.511(6)
C3 C4 . 1.525(6)
C3 H3 . 0.9800
C4 H4A . 0.9600
C4 H4B . 0.9600
C4 H4C . 0.9600
C5 H5A . 0.9600
C5 H5B . 0.9600
C5 H5C . 0.9600

loop_
_geom_hbond_atom_site_label_D
_geom_hbond_atom_site_label_H
_geom_hbond_atom_site_label_A
_geom_hbond_site_symmetry_A
_geom_hbond_distance_DH
_geom_hbond_distance_HA
_geom_hbond_distance_DA
_geom_hbond_angle_DHA
N1 H1N O2 1_545 0.92 2.45(3) 3.286(5) 152
O1W H1W O1 6_565 0.95 1.74 2.684(4) 172
O1W H2W O2 7_566 0.87 2.04 2.856(5) 155
C5 H5A O2 1_545 0.96 2.53 3.483(6) 170

loop_
_geom_torsion_atom_site_label_1
_geom_torsion_atom_site_label_2
_geom_torsion_atom_site_label_3
_geom_torsion_atom_site_label_4
_geom_torsion_site_symmetry_1
_geom_torsion
O1 Ni1 O1 C1 7_556 14E1(10)
N1 Ni1 O1 C1 . -15.6(3)
N1 Ni1 O1 C1 7_556 164.4(3)
O1W Ni1 O1 C1 7_556 -104.1(3)
O1W Ni1 O1 C1 . 75.9(3)
O1 Ni1 N1 C2 . 18.4(2)
O1 Ni1 N1 C2 7_556 -161.6(2)
N1 Ni1 N1 C2 7_556 -12E1(7)
O1W Ni1 N1 C2 7_556 107.8(3)
O1W Ni1 N1 C2 . -72.2(3)
Ni1 O1 C1 O2 . -168.9(4)
Ni1 O1 C1 C2 . 8.8(5)
Ni1 N1 C2 C3 . -145.7(3)
Ni1 N1 C2 C1 . -18.6(4)
O2 C1 C2 N1 . -174.8(4)
O1 C1 C2 N1 . 7.4(5)
O2 C1 C2 C3 . -46.2(5)
O1 C1 C2 C3 . 136.0(4)
N1 C2 C3 C5 . 65.0(5)
C1 C2 C3 C5 . -61.6(5)
N1 C2 C3 C4 . -59.0(5)
C1 C2 C3 C4 . 174.4(4)
